data_2206719
loop_
_publ_author_name
'Fu, Yun-Long'
'Xu, Zhi-Wei'
'Ren, Jia-Lin'
'Ng, Seik Weng'

_publ_section_title
;
 Bis[<i>N</i>-methylpiperidinium(2+)]
 di-\m-chloro-bis[tetrachlorobismuthate(III)] dihydrate
;
_journal_coeditor_code HK6031
_journal_issue 9
_journal_name_full 'Acta Crystallographica Section E'
_journal_page_first m1719
_journal_page_last m1720
_journal_paper_doi 10.1107/S1600536805024451
_journal_volume 61
_journal_year 2005
_chemical_formula_iupac '(C5 H14 N2)2 [Bi2 Cl10], 2H2 O'
_chemical_formula_moiety '2C5 H14 N2 2+, Bi2 Cl10, 2H2 O'
_chemical_formula_sum 'C10 H32 Bi2 Cl10 N4 O2'
_chemical_formula_weight 1012.86
_chemical_name_systematic
;
Bis[N-methylpiperidinium(2+)] di-\m-chloro-bis[tetrachlorobismuthate(III)]
dihydrate
;
_space_group_IT_number 14
_symmetry_cell_setting monoclinic
_symmetry_space_group_name_Hall '-P 2yn'
_symmetry_space_group_name_H-M 'P 1 21/n 1'
_atom_sites_solution_hydrogens geom
_atom_sites_solution_primary direct
_atom_sites_solution_secondary difmap
_audit_creation_method SHELXL-97
_cell_angle_alpha 90.00
_cell_angle_beta 92.9250(10)
_cell_angle_gamma 90.00
_cell_formula_units_Z 2
_cell_length_a 7.7443(6)
_cell_length_b 18.550(2)
_cell_length_c 9.9726(8)
_cell_measurement_reflns_used 3612
_cell_measurement_temperature 295(2)
_cell_measurement_theta_max 28.2
_cell_measurement_theta_min 2.2
_cell_volume 1430.8(2)
_computing_cell_refinement 'SAINT (Bruker, 2002)'
_computing_data_collection 'SMART (Bruker, 2002)'
_computing_data_reduction SAINT
_computing_molecular_graphics 'ORTEPII (Johnson, 1976)'
_computing_publication_material SHELXL97
_computing_structure_refinement 'SHELXL97 (Sheldrick, 1997)'
_computing_structure_solution 'SHELXS97 (Sheldrick, 1997)'
_diffrn_ambient_temperature 295(2)
_diffrn_measured_fraction_theta_full 0.98
_diffrn_measured_fraction_theta_max 0.98
_diffrn_measurement_device_type 'Bruker APEX area-detector'
_diffrn_measurement_method '\f and \w'
_diffrn_radiation_monochromator graphite
_diffrn_radiation_source 'fine-focus sealed tube'
_diffrn_radiation_type MoK\a
_diffrn_radiation_wavelength 0.71073
_diffrn_reflns_av_R_equivalents 0.030
_diffrn_reflns_av_sigmaI/netI 0.035
_diffrn_reflns_limit_h_max 7
_diffrn_reflns_limit_h_min -10
_diffrn_reflns_limit_k_max 23
_diffrn_reflns_limit_k_min -21
_diffrn_reflns_limit_l_max 12
_diffrn_reflns_limit_l_min -12
_diffrn_reflns_number 9046
_diffrn_reflns_theta_full 27.5
_diffrn_reflns_theta_max 27.5
_diffrn_reflns_theta_min 2.2
_diffrn_standards_decay_% 0
_diffrn_standards_interval_count 0
_diffrn_standards_interval_time 0
_diffrn_standards_number 0
_exptl_absorpt_coefficient_mu 13.232
_exptl_absorpt_correction_T_max 0.504
_exptl_absorpt_correction_T_min 0.183
_exptl_absorpt_correction_type multi-scan
_exptl_absorpt_process_details '(SADABS; Sheldrick, 1996)'
_exptl_crystal_colour Colorless
_exptl_crystal_density_diffrn 2.351
_exptl_crystal_density_method 'not measured'
_exptl_crystal_description Block
_exptl_crystal_F_000 944
_exptl_crystal_size_max 0.31
_exptl_crystal_size_mid 0.09
_exptl_crystal_size_min 0.06
_refine_diff_density_max 1.78
_refine_diff_density_min -0.93
_refine_ls_extinction_method none
_refine_ls_goodness_of_fit_ref 1.01
_refine_ls_hydrogen_treatment constr
_refine_ls_matrix_type full
_refine_ls_number_parameters 128
_refine_ls_number_reflns 3219
_refine_ls_number_restraints 0
_refine_ls_restrained_S_all 1.01
_refine_ls_R_factor_all 0.034
_refine_ls_R_factor_gt 0.027
_refine_ls_shift/su_max 0.001
_refine_ls_shift/su_mean 0.000
_refine_ls_structure_factor_coef Fsqd
_refine_ls_weighting_details 'calc w = 1/[\s^2^(Fo^2^)+(0.0326P)^2^] where P = (Fo^2^+2Fc^2^)/3'
_refine_ls_weighting_scheme calc
_refine_ls_wR_factor_gt 0.061
_refine_ls_wR_factor_ref 0.064
_reflns_number_gt 2724
_reflns_number_total 3219
_reflns_threshold_expression I>2\s(I)
_cod_data_source_file hk6031.cif
_cod_data_source_block I
_cod_depositor_comments
;
The following automatic conversions were performed:
'_symmetry_cell_setting' value 'Monoclinic' changed to 'monoclinic'
according to '/home/saulius/struct/CIF-dictionaries/cif_core.dic'
dictionary named 'cif_core.dic' version 2.4.1 from
2010-06-29.

'_exptl_absorpt_correction_type' value 'Multi-scan' changed
to 'multi-scan' according to
'/home/saulius/struct/CIF-dictionaries/cif_core.dic' dictionary named
'cif_core.dic' version 2.4.1 from 2010-06-29.

Automatic conversion script
Id: cif_fix_enum 1527 2010-12-29 10:47:43Z saulius 

The following automatic conversions were performed:

'_symmetry_cell_setting' value 'Monoclinic' changed to 'monoclinic'
according to /home/saulius/struct/CIF-dictionaries/cif_core.dic
dictionary named 'cif_core.dic' version 2.4.1 from
2010-06-29.

'_exptl_absorpt_correction_type' value 'Multi-scan'
changed to 'multi-scan' according to
/home/saulius/struct/CIF-dictionaries/cif_core.dic dictionary named
'cif_core.dic' version 2.4.1 from 2010-06-29.

Automatic conversion script
Id: cif_fix_values 1715 2011-07-08 13:25:40Z adriana 
;
_cod_original_sg_symbol_H-M 'P 21/n'
_cod_database_code 2206719
_cod_database_fobs_code 2206719

loop_
_symmetry_equiv_pos_as_xyz
'x, y, z'
'-x+1/2, y+1/2, -z+1/2'
'-x, -y, -z'
'x-1/2, -y-1/2, z-1/2'

loop_
_atom_site_label
_atom_site_fract_x
_atom_site_fract_y
_atom_site_fract_z
_atom_site_U_iso_or_equiv
_atom_site_adp_type
_atom_site_calc_flag
_atom_site_refinement_flags
_atom_site_occupancy
_atom_site_type_symbol
Bi1 0.52096(2) 0.408310(10) 0.62536(2) 0.03328(7) Uani d . 1 Bi
Cl1 0.2510(2) 0.49955(7) 0.51750(10) 0.0427(3) Uani d . 1 Cl
Cl2 0.7876(2) 0.32776(7) 0.68320(10) 0.0511(3) Uani d . 1 Cl
Cl3 0.3186(2) 0.33389(7) 0.77410(10) 0.0490(3) Uani d . 1 Cl
Cl4 0.5779(2) 0.49496(8) 0.82970(10) 0.0573(4) Uani d . 1 Cl
Cl5 0.4211(2) 0.31313(7) 0.42400(10) 0.0435(3) Uani d . 1 Cl
O1w 0.0223(5) 0.4698(2) 0.7953(4) 0.0610(10) Uani d . 1 O
N1 -0.1117(6) 0.6074(2) 0.7515(4) 0.0430(10) Uani d . 1 N
N2 0.1893(5) 0.6761(2) 0.8749(4) 0.0370(10) Uani d . 1 N
C1 0.1881(7) 0.6476(3) 0.7356(5) 0.0420(10) Uani d . 1 C
C2 0.0099(7) 0.6477(3) 0.6702(5) 0.0440(10) Uani d . 1 C
C3 -0.1149(7) 0.6366(3) 0.8901(5) 0.0460(10) Uani d . 1 C
C4 0.0664(7) 0.6358(3) 0.9562(5) 0.0430(10) Uani d . 1 C
C5 0.3669(7) 0.6762(3) 0.9409(6) 0.059(2) Uani d . 1 C
H1w1 0.1206 0.4674 0.8375 0.073 Uiso d . 1 H
H1w2 -0.0493 0.4367 0.8208 0.073 Uiso d . 1 H
H1n1 -0.0803 0.5607 0.7551 0.052 Uiso calc R 1 H
H1n2 -0.2186 0.6099 0.7119 0.052 Uiso calc R 1 H
H2n 0.1529 0.7222 0.8701 0.045 Uiso calc R 1 H
H1a 0.2328 0.5987 0.7374 0.050 Uiso calc R 1 H
H1b 0.2635 0.6768 0.6831 0.050 Uiso calc R 1 H
H2a -0.0299 0.6971 0.6591 0.053 Uiso calc R 1 H
H2b 0.0127 0.6260 0.5818 0.053 Uiso calc R 1 H
H3a -0.1913 0.6076 0.9422 0.056 Uiso calc R 1 H
H3b -0.1588 0.6856 0.8872 0.056 Uiso calc R 1 H
H4a 0.0642 0.6572 1.0448 0.051 Uiso calc R 1 H
H4b 0.1054 0.5863 0.9667 0.051 Uiso calc R 1 H
H5a 0.3619 0.6934 1.0314 0.088 Uiso calc R 1 H
H5b 0.4404 0.7073 0.8919 0.088 Uiso calc R 1 H
H5c 0.4127 0.6281 0.9417 0.088 Uiso calc R 1 H

loop_
_atom_site_aniso_label
_atom_site_aniso_U_11
_atom_site_aniso_U_22
_atom_site_aniso_U_33
_atom_site_aniso_U_12
_atom_site_aniso_U_13
_atom_site_aniso_U_23
Bi1 0.03710(10) 0.02650(10) 0.03630(10) -0.00090(10) 0.00270(10) 0.00030(10)
Cl1 0.0396(6) 0.0416(6) 0.0472(7) 0.0032(5) 0.0060(5) 0.0009(5)
Cl2 0.0499(8) 0.0421(7) 0.0603(8) 0.0113(6) -0.0078(6) 0.0005(6)
Cl3 0.0564(8) 0.0386(6) 0.0533(7) -0.0054(5) 0.0164(6) 0.0013(5)
Cl4 0.0765(10) 0.0484(7) 0.0483(7) -0.0170(7) 0.0150(7) -0.0151(6)
Cl5 0.0455(7) 0.0406(6) 0.0442(6) -0.0034(5) 0.0002(6) -0.0073(5)
O1w 0.063(3) 0.042(2) 0.078(3) -0.002(2) 0.015(2) 0.000(2)
N1 0.040(2) 0.042(2) 0.047(2) -0.008(2) -0.005(2) -0.002(2)
N2 0.040(2) 0.027(2) 0.044(2) 0.002(2) 0.001(2) -0.004(2)
C1 0.042(3) 0.041(3) 0.043(3) 0.001(2) 0.011(2) -0.001(2)
C2 0.054(3) 0.043(3) 0.036(3) -0.006(2) 0.001(2) 0.002(2)
C3 0.049(3) 0.043(3) 0.048(3) -0.004(2) 0.012(3) -0.004(2)
C4 0.055(3) 0.034(3) 0.040(3) -0.004(2) 0.003(2) -0.001(2)
C5 0.041(3) 0.056(3) 0.077(4) 0.004(3) -0.014(3) -0.009(3)

loop_
_atom_type_symbol
_atom_type_description
_atom_type_scat_dispersion_real
_atom_type_scat_dispersion_imag
_atom_type_scat_source
C C 0.0033 0.0016 'International Tables Vol C Tables 4.2.6.8 and 6.1.1.4'
H H 0.0000 0.0000 'International Tables Vol C Tables 4.2.6.8 and 6.1.1.4'
N N 0.0061 0.0033 'International Tables Vol C Tables 4.2.6.8 and 6.1.1.4'
O O 0.0106 0.0060 'International Tables Vol C Tables 4.2.6.8 and 6.1.1.4'
Cl Cl 0.1484 0.1585 'International Tables Vol C Tables 4.2.6.8 and 6.1.1.4'
Bi Bi -4.1077 10.2566 'International Tables Vol C Tables 4.2.6.8 and 6.1.1.4'

loop_
_geom_angle_atom_site_label_1
_geom_angle_atom_site_label_2
_geom_angle_atom_site_label_3
_geom_angle_site_symmetry_1
_geom_angle_site_symmetry_3
_geom_angle
_geom_angle_publ_flag
Cl1 Bi1 Cl1 . 3_666 85.28(4) yes
Cl1 Bi1 Cl2 . . 170.19(4) yes
Cl1 Bi1 Cl3 . . 94.49(4) yes
Cl1 Bi1 Cl4 . . 91.17(5) yes
Cl1 Bi1 Cl5 . . 86.12(4) yes
Cl1 Bi1 Cl2 3_666 . 87.17(4) yes
Cl1 Bi1 Cl3 3_666 . 174.37(4) yes
Cl1 Bi1 Cl4 3_666 . 86.42(4) yes
Cl1 Bi1 Cl5 3_666 . 100.13(4) yes
Cl2 Bi1 Cl3 . . 93.64(5) yes
Cl2 Bi1 Cl4 . . 94.60(5) yes
Cl2 Bi1 Cl5 . . 89.05(4) yes
Cl3 Bi1 Cl4 . . 87.97(4) yes
Cl3 Bi1 Cl5 . . 85.46(4) yes
Cl4 Bi1 Cl5 . . 172.67(4) yes
Bi1 Cl1 Bi1 . 3_666 94.72(4) no
C2 N1 C3 . . 111.6(4) no
C4 N2 C1 . . 110.9(4) no
C4 N2 C5 . . 111.2(4) no
C1 N2 C5 . . 111.9(4) no
N2 C1 C2 . . 111.6(4) no
N1 C2 C1 . . 111.1(4) no
N1 C3 C4 . . 109.9(4) no
N2 C4 C3 . . 111.2(4) no
H1w1 O1w H1w2 . . 112.6 no
C2 N1 H1n1 . . 109.3 no
C3 N1 H1n1 . . 109.3 no
C2 N1 H1n2 . . 109.3 no
C3 N1 H1n2 . . 109.3 no
H1n1 N1 H1n2 . . 108.0 no
C4 N2 H2n . . 107.5 no
C1 N2 H2n . . 107.5 no
C5 N2 H2n . . 107.5 no
N2 C1 H1a . . 109.3 no
C2 C1 H1a . . 109.3 no
N2 C1 H1b . . 109.3 no
C2 C1 H1b . . 109.3 no
H1a C1 H1b . . 108.0 no
N1 C2 H2a . . 109.4 no
C1 C2 H2a . . 109.4 no
N1 C2 H2b . . 109.4 no
C1 C2 H2b . . 109.4 no
H2a C2 H2b . . 108.0 no
N1 C3 H3a . . 109.7 no
C4 C3 H3a . . 109.7 no
N1 C3 H3b . . 109.7 no
C4 C3 H3b . . 109.7 no
H3a C3 H3b . . 108.2 no
N2 C4 H4a . . 109.4 no
C3 C4 H4a . . 109.4 no
N2 C4 H4b . . 109.4 no
C3 C4 H4b . . 109.4 no
H4a C4 H4b . . 108.0 no
N2 C5 H5a . . 109.5 no
N2 C5 H5b . . 109.5 no
H5a C5 H5b . . 109.5 no
N2 C5 H5c . . 109.5 no
H5a C5 H5c . . 109.5 no
H5b C5 H5c . . 109.5 no

loop_
_geom_bond_atom_site_label_1
_geom_bond_atom_site_label_2
_geom_bond_site_symmetry_2
_geom_bond_distance
_geom_bond_publ_flag
Bi1 Cl1 . 2.8570(10) yes
Bi1 Cl1 3_666 2.8850(10) yes
Bi1 Cl2 . 2.5900(10) yes
Bi1 Cl3 . 2.6080(10) yes
Bi1 Cl4 . 2.6150(10) yes
Bi1 Cl5 . 2.7550(10) yes
N1 C2 . 1.477(6) no
N1 C3 . 1.486(6) no
N2 C4 . 1.484(6) no
N2 C1 . 1.486(6) no
N2 C5 . 1.494(6) no
C1 C2 . 1.496(7) no
C3 C4 . 1.521(7) no
O1w H1w1 . 0.85 no
O1w H1w2 . 0.87 no
N1 H1n1 . 0.90 no
N1 H1n2 . 0.90 no
N2 H2n . 0.900 no
C1 H1a . 0.97 no
C1 H1b . 0.97 no
C2 H2a . 0.97 no
C2 H2b . 0.97 no
C3 H3a . 0.97 no
C3 H3b . 0.97 no
C4 H4a . 0.97 no
C4 H4b . 0.97 no
C5 H5a . 0.96 no
C5 H5b . 0.96 no
C5 H5c . 0.96 no

loop_
_geom_hbond_atom_site_label_D
_geom_hbond_atom_site_label_H
_geom_hbond_atom_site_label_A
_geom_hbond_site_symmetry_A
_geom_hbond_distance_DH
_geom_hbond_distance_HA
_geom_hbond_distance_DA
_geom_hbond_angle_DHA
_geom_hbond_publ_flag
O1w H1w2 Cl2 1_455 0.87 2.72 3.360(4) 131 yes
O1w H1w1 Cl3 . 0.85 3.00 3.423(4) 113 no
N1 H1n1 O1w . 0.90 1.90 2.781(6) 167 yes
N1 H1n2 Cl5 3_566 0.90 2.47 3.248(5) 145 yes
N2 H2n Cl3 2_556 0.90 2.54 3.281(4) 140 yes

loop_
_geom_torsion_atom_site_label_1
_geom_torsion_atom_site_label_2
_geom_torsion_atom_site_label_3
_geom_torsion_atom_site_label_4
_geom_torsion_site_symmetry_1
_geom_torsion_site_symmetry_4
_geom_torsion
_geom_torsion_publ_flag
Cl3 Bi1 Cl1 Bi1 . 3_666 174.36(4) no
Cl4 Bi1 Cl1 Bi1 . 3_666 86.31(4) no
Cl5 Bi1 Cl1 Bi1 . 3_666 -100.51(4) no
Cl1 Bi1 Cl1 Bi1 3_666 3_666 0.0 no
C4 N2 C1 C2 . . 55.2(5) no
C5 N2 C1 C2 . . -179.9(4) no
C3 N1 C2 C1 . . 56.6(5) no
N2 C1 C2 N1 . . -55.5(5) no
C2 N1 C3 C4 . . -56.5(5) no
C1 N2 C4 C3 . . -55.6(5) no
C5 N2 C4 C3 . . 179.2(4) no
N1 C3 C4 N2 . . 56.1(5) no
